data_2228096
loop_
_publ_author_name
'Shi, Yang'
'Zhang, Ru-Fen'
'Ma, Chun-Lin'

_publ_section_title
;
 Bis(4,6-dimethylpyrimidine-2-thiolato)dimethyltin(IV)
;
_journal_coeditor_code XU5005
_journal_issue 9
_journal_name_full 'Acta Crystallographica Section E'
_journal_page_first m1174
_journal_paper_doi 10.1107/S1600536810030412
_journal_volume 66
_journal_year 2010
_chemical_formula_iupac '[Sn (C H3)2 (C6 H7 N2 S)2]'
_chemical_formula_moiety 'C14 H20 N4 S2 Sn'
_chemical_formula_sum 'C14 H20 N4 S2 Sn'
_chemical_formula_weight 427.15
_chemical_name_systematic
;
Bis(4,6-dimethylpyrimidine-2-thiolato)dimethyltin(IV)
;
_space_group_IT_number 14
_symmetry_cell_setting monoclinic
_symmetry_space_group_name_Hall '-P 2yn'
_symmetry_space_group_name_H-M 'P 1 21/n 1'
_atom_sites_solution_hydrogens geom
_atom_sites_solution_primary direct
_atom_sites_solution_secondary difmap
_audit_creation_method SHELXL-97
_cell_angle_alpha 90.00
_cell_angle_beta 91.001(2)
_cell_angle_gamma 90.00
_cell_formula_units_Z 8
_cell_length_a 10.5787(17)
_cell_length_b 26.731(4)
_cell_length_c 13.393(2)
_cell_measurement_reflns_used 6539
_cell_measurement_temperature 273(2)
_cell_measurement_theta_max 24.766
_cell_measurement_theta_min 2.286
_cell_volume 3786.7(10)
_computing_cell_refinement 'SAINT (Siemens, 1996)'
_computing_data_collection 'SMART (Siemens, 1996)'
_computing_data_reduction 'SAINT (Siemens, 1996)'
_computing_molecular_graphics 'SHELXTL (Sheldrick, 2008)'
_computing_publication_material 'SHELXTL (Sheldrick, 2008)'
_computing_structure_refinement 'SHELXL97 (Sheldrick, 2008)'
_computing_structure_solution 'SHELXS97 (Sheldrick, 2008)'
_diffrn_ambient_temperature 273(2)
_diffrn_measured_fraction_theta_full 0.998
_diffrn_measured_fraction_theta_max 0.998
_diffrn_measurement_device_type 'Bruker SMART CCD area-detector'
_diffrn_measurement_method '\f and \w scans'
_diffrn_radiation_monochromator graphite
_diffrn_radiation_source 'fine-focus sealed tube'
_diffrn_radiation_type MoK\a
_diffrn_radiation_wavelength 0.71073
_diffrn_reflns_av_R_equivalents 0.0374
_diffrn_reflns_av_sigmaI/netI 0.0404
_diffrn_reflns_limit_h_max 12
_diffrn_reflns_limit_h_min -12
_diffrn_reflns_limit_k_max 31
_diffrn_reflns_limit_k_min -31
_diffrn_reflns_limit_l_max 15
_diffrn_reflns_limit_l_min -14
_diffrn_reflns_number 19775
_diffrn_reflns_theta_full 25.03
_diffrn_reflns_theta_max 25.03
_diffrn_reflns_theta_min 2.07
_diffrn_standards_number 0
_exptl_absorpt_coefficient_mu 1.569
_exptl_absorpt_correction_T_max 0.7874
_exptl_absorpt_correction_T_min 0.5519
_exptl_absorpt_correction_type multi-scan
_exptl_absorpt_process_details '(SADABS; Sheldrick, 1996)'
_exptl_crystal_colour colorless
_exptl_crystal_density_diffrn 1.498
_exptl_crystal_density_method 'not measured'
_exptl_crystal_description block
_exptl_crystal_F_000 1712
_exptl_crystal_size_max 0.43
_exptl_crystal_size_mid 0.38
_exptl_crystal_size_min 0.16
_refine_diff_density_max 0.397
_refine_diff_density_min -0.502
_refine_ls_extinction_method none
_refine_ls_goodness_of_fit_ref 1.062
_refine_ls_hydrogen_treatment constr
_refine_ls_matrix_type full
_refine_ls_number_parameters 391
_refine_ls_number_reflns 6678
_refine_ls_number_restraints 0
_refine_ls_restrained_S_all 1.062
_refine_ls_R_factor_all 0.0652
_refine_ls_R_factor_gt 0.0357
_refine_ls_shift/su_max 0.001
_refine_ls_shift/su_mean 0.000
_refine_ls_structure_factor_coef Fsqd
_refine_ls_weighting_details 'calc w=1/[\s^2^(Fo^2^)+(0.0349P)^2^+1.8858P] where P=(Fo^2^+2Fc^2^)/3'
_refine_ls_weighting_scheme calc
_refine_ls_wR_factor_gt 0.0755
_refine_ls_wR_factor_ref 0.0896
_reflns_number_gt 4533
_reflns_number_total 6678
_reflns_threshold_expression I>2sigma(I)
_cod_data_source_file xu5005.cif
_cod_data_source_block I
_cod_original_cell_volume 3786.7(11)
_cod_original_sg_symbol_H-M 'P 21/n'
_cod_database_code 2228096
_cod_database_fobs_code 2228096

loop_
_symmetry_equiv_pos_as_xyz
'x, y, z'
'-x+1/2, y+1/2, -z+1/2'
'-x, -y, -z'
'x-1/2, -y-1/2, z-1/2'

loop_
_atom_site_type_symbol
_atom_site_label
_atom_site_fract_x
_atom_site_fract_y
_atom_site_fract_z
_atom_site_U_iso_or_equiv
_atom_site_adp_type
_atom_site_calc_flag
_atom_site_refinement_flags
_atom_site_occupancy
_atom_site_disorder_assembly
_atom_site_disorder_group
Sn Sn1 0.29835(3) 0.070638(12) 0.28079(2) 0.05902(12) Uani d . 1 . .
Sn Sn2 0.46690(3) 0.321709(12) 0.29062(2) 0.05684(11) Uani d . 1 . .
N N1 0.5146(3) 0.04328(14) 0.1909(3) 0.0572(10) Uani d . 1 . .
N N2 0.6789(4) 0.10341(16) 0.1758(3) 0.0689(11) Uani d . 1 . .
N N3 0.0515(4) 0.05130(16) 0.3491(3) 0.0672(11) Uani d . 1 . .
N N4 -0.0609(4) 0.12016(15) 0.4172(3) 0.0648(11) Uani d . 1 . .
N N5 0.2278(4) 0.30583(15) 0.2095(3) 0.0604(10) Uani d . 1 . .
N N6 0.0827(4) 0.37434(15) 0.2086(3) 0.0645(11) Uani d . 1 . .
N N7 0.7109(4) 0.29191(14) 0.3290(3) 0.0594(10) Uani d . 1 . .
N N8 0.8426(4) 0.34338(14) 0.4329(3) 0.0588(10) Uani d . 1 . .
S S1 0.47037(13) 0.13220(5) 0.26493(12) 0.0772(4) Uani d . 1 . .
S S2 0.17451(14) 0.13676(5) 0.36460(12) 0.0814(4) Uani d . 1 . .
S S3 0.30242(12) 0.38749(5) 0.30106(11) 0.0700(4) Uani d . 1 . .
S S4 0.61257(13) 0.37658(5) 0.38733(11) 0.0730(4) Uani d . 1 . .
C C1 0.5659(4) 0.08862(17) 0.2041(3) 0.0568(12) Uani d . 1 . .
C C2 0.7474(5) 0.0685(2) 0.1292(4) 0.0752(15) Uani d . 1 . .
C C3 0.7034(5) 0.0213(2) 0.1139(4) 0.0775(16) Uani d . 1 . .
H H3 0.7541 -0.0025 0.0838 0.093 Uiso calc R 1 . .
C C4 0.5828(5) 0.00892(18) 0.1432(4) 0.0669(14) Uani d . 1 . .
C C5 0.8762(5) 0.0855(3) 0.0965(5) 0.117(2) Uani d . 1 . .
H H5A 0.8669 0.1120 0.0486 0.175 Uiso calc R 1 . .
H H5B 0.9199 0.0579 0.0667 0.175 Uiso calc R 1 . .
H H5C 0.9239 0.0973 0.1534 0.175 Uiso calc R 1 . .
C C6 0.5228(7) -0.0405(2) 0.1240(5) 0.104(2) Uani d . 1 . .
H H6A 0.4815 -0.0517 0.1833 0.156 Uiso calc R 1 . .
H H6B 0.5864 -0.0643 0.1059 0.156 Uiso calc R 1 . .
H H6C 0.4616 -0.0375 0.0705 0.156 Uiso calc R 1 . .
C C7 0.0413(5) 0.09874(19) 0.3781(3) 0.0606(12) Uani d . 1 . .
C C8 -0.1617(5) 0.0906(2) 0.4255(3) 0.0651(13) Uani d . 1 . .
C C9 -0.1586(5) 0.0414(2) 0.3959(4) 0.0736(15) Uani d . 1 . .
H H9 -0.2299 0.0213 0.4012 0.088 Uiso calc R 1 . .
C C10 -0.0492(5) 0.0224(2) 0.3586(4) 0.0748(15) Uani d . 1 . .
C C11 -0.2767(5) 0.1137(2) 0.4713(4) 0.0980(19) Uani d . 1 . .
H H11A -0.2750 0.1493 0.4615 0.147 Uiso calc R 1 . .
H H11B -0.2769 0.1065 0.5415 0.147 Uiso calc R 1 . .
H H11C -0.3515 0.1001 0.4401 0.147 Uiso calc R 1 . .
C C12 -0.0373(7) -0.0313(2) 0.3279(6) 0.128(3) Uani d . 1 . .
H H12A -0.0235 -0.0332 0.2573 0.192 Uiso calc R 1 . .
H H12B -0.1136 -0.0489 0.3436 0.192 Uiso calc R 1 . .
H H12C 0.0328 -0.0463 0.3631 0.192 Uiso calc R 1 . .
C C13 0.3509(6) 0.0161(2) 0.3880(4) 0.0935(19) Uani d . 1 . .
H H13A 0.3236 -0.0163 0.3655 0.140 Uiso calc R 1 . .
H H13B 0.3119 0.0237 0.4504 0.140 Uiso calc R 1 . .
H H13C 0.4412 0.0161 0.3969 0.140 Uiso calc R 1 . .
C C14 0.2190(5) 0.0561(3) 0.1390(4) 0.0965(19) Uani d . 1 . .
H H14A 0.2143 0.0206 0.1285 0.145 Uiso calc R 1 . .
H H14B 0.2708 0.0709 0.0888 0.145 Uiso calc R 1 . .
H H14C 0.1356 0.0702 0.1348 0.145 Uiso calc R 1 . .
C C15 0.1916(4) 0.35227(19) 0.2334(3) 0.0570(12) Uani d . 1 . .
C C16 0.0008(5) 0.3462(2) 0.1562(4) 0.0708(14) Uani d . 1 . .
C C17 0.0285(6) 0.2986(3) 0.1298(4) 0.0819(17) Uani d . 1 . .
H H17 -0.0302 0.2796 0.0938 0.098 Uiso calc R 1 . .
C C18 0.1440(6) 0.2784(2) 0.1566(4) 0.0712(14) Uani d . 1 . .
C C19 -0.1224(5) 0.3714(3) 0.1293(5) 0.124(3) Uani d . 1 . .
H H19A -0.1638 0.3816 0.1892 0.187 Uiso calc R 1 . .
H H19B -0.1756 0.3484 0.0929 0.187 Uiso calc R 1 . .
H H19C -0.1064 0.4002 0.0887 0.187 Uiso calc R 1 . .
C C20 0.1851(7) 0.2268(2) 0.1290(5) 0.112(2) Uani d . 1 . .
H H20A 0.2350 0.2283 0.0699 0.168 Uiso calc R 1 . .
H H20B 0.1120 0.2063 0.1166 0.168 Uiso calc R 1 . .
H H20C 0.2347 0.2127 0.1827 0.168 Uiso calc R 1 . .
C C21 0.7356(4) 0.33284(17) 0.3837(3) 0.0543(11) Uani d . 1 . .
C C22 0.9334(4) 0.30907(19) 0.4280(3) 0.0602(12) Uani d . 1 . .
C C23 0.9162(5) 0.26541(18) 0.3745(4) 0.0641(13) Uani d . 1 . .
H H23 0.9798 0.2414 0.3728 0.077 Uiso calc R 1 . .
C C24 0.8040(5) 0.25800(17) 0.3239(4) 0.0625(13) Uani d . 1 . .
C C25 1.0534(5) 0.3200(2) 0.4843(4) 0.0843(16) Uani d . 1 . .
H H25A 1.0953 0.3479 0.4540 0.126 Uiso calc R 1 . .
H H25B 1.1075 0.2912 0.4828 0.126 Uiso calc R 1 . .
H H25C 1.0344 0.3281 0.5523 0.126 Uiso calc R 1 . .
C C26 0.7785(6) 0.2129(2) 0.2592(5) 0.0972(19) Uani d . 1 . .
H H26A 0.7000 0.1978 0.2779 0.146 Uiso calc R 1 . .
H H26B 0.8458 0.1892 0.2680 0.146 Uiso calc R 1 . .
H H26C 0.7733 0.2230 0.1905 0.146 Uiso calc R 1 . .
C C27 0.4156(5) 0.26283(19) 0.3870(4) 0.0783(15) Uani d . 1 . .
H H27A 0.3577 0.2408 0.3528 0.117 Uiso calc R 1 . .
H H27B 0.3760 0.2764 0.4450 0.117 Uiso calc R 1 . .
H H27C 0.4899 0.2445 0.4070 0.117 Uiso calc R 1 . .
C C28 0.5214(5) 0.3140(2) 0.1398(3) 0.0823(17) Uani d . 1 . .
H H28A 0.5344 0.2793 0.1249 0.123 Uiso calc R 1 . .
H H28B 0.5984 0.3322 0.1295 0.123 Uiso calc R 1 . .
H H28C 0.4560 0.3271 0.0966 0.123 Uiso calc R 1 . .

loop_
_atom_site_aniso_label
_atom_site_aniso_U_11
_atom_site_aniso_U_22
_atom_site_aniso_U_33
_atom_site_aniso_U_12
_atom_site_aniso_U_13
_atom_site_aniso_U_23
Sn1 0.0535(2) 0.0648(2) 0.0589(2) 0.00175(16) 0.00344(16) 0.00119(16)
Sn2 0.0546(2) 0.0580(2) 0.0576(2) -0.00125(16) -0.00538(15) 0.00102(15)
N1 0.050(2) 0.057(2) 0.065(3) 0.0019(19) 0.0042(19) 0.0066(19)
N2 0.042(2) 0.084(3) 0.081(3) -0.006(2) 0.004(2) 0.002(2)
N3 0.066(3) 0.075(3) 0.062(3) 0.011(2) 0.013(2) -0.014(2)
N4 0.060(3) 0.080(3) 0.055(2) 0.011(2) 0.006(2) -0.010(2)
N5 0.060(3) 0.065(3) 0.057(2) -0.003(2) -0.003(2) -0.001(2)
N6 0.046(2) 0.085(3) 0.063(3) 0.004(2) 0.003(2) 0.002(2)
N7 0.059(2) 0.056(2) 0.062(2) -0.008(2) -0.011(2) 0.004(2)
N8 0.054(2) 0.066(2) 0.056(2) -0.011(2) -0.005(2) 0.0046(19)
S1 0.0581(8) 0.0638(8) 0.1101(11) 0.0000(6) 0.0133(8) -0.0147(7)
S2 0.0663(9) 0.0764(9) 0.1021(11) 0.0001(7) 0.0200(8) -0.0143(8)
S3 0.0536(7) 0.0646(8) 0.0914(10) -0.0002(6) -0.0108(7) -0.0110(7)
S4 0.0604(8) 0.0669(8) 0.0910(10) 0.0050(6) -0.0183(7) -0.0137(7)
C1 0.046(3) 0.059(3) 0.065(3) 0.003(2) -0.004(2) 0.003(2)
C2 0.052(3) 0.106(5) 0.068(3) 0.003(3) 0.000(3) 0.004(3)
C3 0.064(4) 0.097(4) 0.072(4) 0.030(3) 0.005(3) -0.004(3)
C4 0.077(4) 0.058(3) 0.066(3) 0.018(3) 0.002(3) 0.008(2)
C5 0.048(3) 0.178(7) 0.125(6) -0.003(4) 0.018(4) -0.005(5)
C6 0.129(6) 0.064(4) 0.120(5) -0.002(4) 0.020(4) -0.011(3)
C7 0.060(3) 0.074(3) 0.047(3) 0.012(3) 0.005(2) -0.002(2)
C8 0.053(3) 0.097(4) 0.046(3) 0.012(3) 0.006(2) -0.002(3)
C9 0.064(4) 0.092(4) 0.066(3) -0.009(3) 0.008(3) 0.002(3)
C10 0.074(4) 0.078(4) 0.073(4) -0.006(3) 0.011(3) -0.011(3)
C11 0.071(4) 0.133(5) 0.092(4) 0.019(4) 0.027(3) -0.012(4)
C12 0.123(6) 0.080(5) 0.181(7) -0.007(4) 0.012(5) -0.038(5)
C13 0.107(5) 0.094(4) 0.080(4) 0.019(4) 0.008(4) 0.032(3)
C14 0.064(4) 0.151(6) 0.074(4) 0.006(4) -0.004(3) -0.013(4)
C15 0.047(3) 0.070(3) 0.054(3) -0.002(2) 0.005(2) 0.006(2)
C16 0.051(3) 0.108(5) 0.054(3) -0.009(3) -0.003(3) 0.007(3)
C17 0.073(4) 0.114(5) 0.059(3) -0.027(4) -0.001(3) -0.008(3)
C18 0.083(4) 0.074(4) 0.057(3) -0.011(3) 0.005(3) -0.007(3)
C19 0.057(4) 0.207(8) 0.108(5) 0.012(4) -0.023(4) 0.012(5)
C20 0.150(7) 0.088(5) 0.098(5) -0.014(4) -0.010(4) -0.031(4)
C21 0.052(3) 0.060(3) 0.051(3) -0.008(2) -0.008(2) 0.006(2)
C22 0.048(3) 0.074(3) 0.059(3) -0.009(3) 0.003(2) 0.013(3)
C23 0.057(3) 0.063(3) 0.072(3) 0.005(2) 0.003(3) 0.011(3)
C24 0.066(3) 0.052(3) 0.070(3) -0.006(3) -0.002(3) 0.000(2)
C25 0.055(3) 0.102(4) 0.096(4) -0.008(3) -0.009(3) 0.005(3)
C26 0.096(5) 0.069(4) 0.126(5) 0.001(3) -0.011(4) -0.020(3)
C27 0.081(4) 0.074(4) 0.079(4) -0.004(3) -0.007(3) 0.017(3)
C28 0.067(4) 0.125(5) 0.055(3) 0.000(3) 0.006(3) -0.001(3)

loop_
_atom_type_symbol
_atom_type_description
_atom_type_scat_dispersion_real
_atom_type_scat_dispersion_imag
_atom_type_scat_source
C C 0.0033 0.0016 'International Tables Vol C Tables 4.2.6.8 and 6.1.1.4'
H H 0.0000 0.0000 'International Tables Vol C Tables 4.2.6.8 and 6.1.1.4'
N N 0.0061 0.0033 'International Tables Vol C Tables 4.2.6.8 and 6.1.1.4'
Sn Sn -0.6537 1.4246 'International Tables Vol C Tables 4.2.6.8 and 6.1.1.4'
S S 0.1246 0.1234 'International Tables Vol C Tables 4.2.6.8 and 6.1.1.4'

loop_
_geom_angle_atom_site_label_1
_geom_angle_atom_site_label_2
_geom_angle_atom_site_label_3
_geom_angle_site_symmetry_1
_geom_angle_site_symmetry_3
_geom_angle
_geom_angle_publ_flag
C14 Sn1 C13 . . 125.7(3) ?
C14 Sn1 S1 . . 109.25(18) ?
C13 Sn1 S1 . . 109.44(18) ?
C14 Sn1 S2 . . 109.59(17) ?
C13 Sn1 S2 . . 108.57(16) ?
S1 Sn1 S2 . . 87.70(5) ?
C27 Sn2 C28 . . 125.9(2) ?
C27 Sn2 S4 . . 106.60(15) ?
C28 Sn2 S4 . . 112.26(16) ?
C27 Sn2 S3 . . 107.81(16) ?
C28 Sn2 S3 . . 108.97(16) ?
S4 Sn2 S3 . . 88.93(4) ?
C4 N1 C1 . . 117.6(4) ?
C1 N2 C2 . . 115.1(4) ?
C10 N3 C7 . . 117.3(4) ?
C8 N4 C7 . . 115.6(4) ?
C15 N5 C18 . . 116.3(4) ?
C15 N6 C16 . . 115.6(5) ?
C21 N7 C24 . . 116.4(4) ?
C21 N8 C22 . . 116.0(4) ?
C1 S1 Sn1 . . 91.65(16) ?
C7 S2 Sn1 . . 93.76(17) ?
C15 S3 Sn2 . . 93.08(17) ?
C21 S4 Sn2 . . 92.63(16) ?
N2 C1 N1 . . 126.9(4) ?
N2 C1 S1 . . 117.8(4) ?
N1 C1 S1 . . 115.3(3) ?
N2 C2 C3 . . 121.9(5) ?
N2 C2 C5 . . 115.1(6) ?
C3 C2 C5 . . 123.0(6) ?
C2 C3 C4 . . 119.8(5) ?
C2 C3 H3 . . 120.1 ?
C4 C3 H3 . . 120.1 ?
N1 C4 C3 . . 118.6(5) ?
N1 C4 C6 . . 117.4(5) ?
C3 C4 C6 . . 123.9(5) ?
C2 C5 H5A . . 109.5 ?
C2 C5 H5B . . 109.5 ?
H5A C5 H5B . . 109.5 ?
C2 C5 H5C . . 109.5 ?
H5A C5 H5C . . 109.5 ?
H5B C5 H5C . . 109.5 ?
C4 C6 H6A . . 109.5 ?
C4 C6 H6B . . 109.5 ?
H6A C6 H6B . . 109.5 ?
C4 C6 H6C . . 109.5 ?
H6A C6 H6C . . 109.5 ?
H6B C6 H6C . . 109.5 ?
N3 C7 N4 . . 126.3(5) ?
N3 C7 S2 . . 117.0(4) ?
N4 C7 S2 . . 116.7(4) ?
N4 C8 C9 . . 121.3(4) ?
N4 C8 C11 . . 116.4(5) ?
C9 C8 C11 . . 122.3(5) ?
C10 C9 C8 . . 119.1(5) ?
C10 C9 H9 . . 120.4 ?
C8 C9 H9 . . 120.4 ?
N3 C10 C9 . . 120.4(5) ?
N3 C10 C12 . . 117.4(5) ?
C9 C10 C12 . . 122.2(6) ?
C8 C11 H11A . . 109.5 ?
C8 C11 H11B . . 109.5 ?
H11A C11 H11B . . 109.5 ?
C8 C11 H11C . . 109.5 ?
H11A C11 H11C . . 109.5 ?
H11B C11 H11C . . 109.5 ?
C10 C12 H12A . . 109.5 ?
C10 C12 H12B . . 109.5 ?
H12A C12 H12B . . 109.5 ?
C10 C12 H12C . . 109.5 ?
H12A C12 H12C . . 109.5 ?
H12B C12 H12C . . 109.5 ?
Sn1 C13 H13A . . 109.5 ?
Sn1 C13 H13B . . 109.5 ?
H13A C13 H13B . . 109.5 ?
Sn1 C13 H13C . . 109.5 ?
H13A C13 H13C . . 109.5 ?
H13B C13 H13C . . 109.5 ?
Sn1 C14 H14A . . 109.5 ?
Sn1 C14 H14B . . 109.5 ?
H14A C14 H14B . . 109.5 ?
Sn1 C14 H14C . . 109.5 ?
H14A C14 H14C . . 109.5 ?
H14B C14 H14C . . 109.5 ?
N6 C15 N5 . . 126.9(4) ?
N6 C15 S3 . . 117.5(4) ?
N5 C15 S3 . . 115.6(3) ?
N6 C16 C17 . . 121.6(5) ?
N6 C16 C19 . . 115.2(6) ?
C17 C16 C19 . . 123.2(6) ?
C16 C17 C18 . . 119.6(5) ?
C16 C17 H17 . . 120.2 ?
C18 C17 H17 . . 120.2 ?
N5 C18 C17 . . 119.9(5) ?
N5 C18 C20 . . 116.2(5) ?
C17 C18 C20 . . 123.9(6) ?
C16 C19 H19A . . 109.5 ?
C16 C19 H19B . . 109.5 ?
H19A C19 H19B . . 109.5 ?
C16 C19 H19C . . 109.5 ?
H19A C19 H19C . . 109.5 ?
H19B C19 H19C . . 109.5 ?
C18 C20 H20A . . 109.5 ?
C18 C20 H20B . . 109.5 ?
H20A C20 H20B . . 109.5 ?
C18 C20 H20C . . 109.5 ?
H20A C20 H20C . . 109.5 ?
H20B C20 H20C . . 109.5 ?
N8 C21 N7 . . 126.9(4) ?
N8 C21 S4 . . 118.1(4) ?
N7 C21 S4 . . 115.0(3) ?
N8 C22 C23 . . 121.3(5) ?
N8 C22 C25 . . 116.6(5) ?
C23 C22 C25 . . 122.1(5) ?
C24 C23 C22 . . 118.9(5) ?
C24 C23 H23 . . 120.5 ?
C22 C23 H23 . . 120.5 ?
N7 C24 C23 . . 120.5(4) ?
N7 C24 C26 . . 116.5(5) ?
C23 C24 C26 . . 123.0(5) ?
C22 C25 H25A . . 109.5 ?
C22 C25 H25B . . 109.5 ?
H25A C25 H25B . . 109.5 ?
C22 C25 H25C . . 109.5 ?
H25A C25 H25C . . 109.5 ?
H25B C25 H25C . . 109.5 ?
C24 C26 H26A . . 109.5 ?
C24 C26 H26B . . 109.5 ?
H26A C26 H26B . . 109.5 ?
C24 C26 H26C . . 109.5 ?
H26A C26 H26C . . 109.5 ?
H26B C26 H26C . . 109.5 ?
Sn2 C27 H27A . . 109.5 ?
Sn2 C27 H27B . . 109.5 ?
H27A C27 H27B . . 109.5 ?
Sn2 C27 H27C . . 109.5 ?
H27A C27 H27C . . 109.5 ?
H27B C27 H27C . . 109.5 ?
Sn2 C28 H28A . . 109.5 ?
Sn2 C28 H28B . . 109.5 ?
H28A C28 H28B . . 109.5 ?
Sn2 C28 H28C . . 109.5 ?
H28A C28 H28C . . 109.5 ?
H28B C28 H28C . . 109.5 ?

loop_
_geom_bond_atom_site_label_1
_geom_bond_atom_site_label_2
_geom_bond_site_symmetry_2
_geom_bond_distance
_geom_bond_publ_flag
Sn1 C14 . 2.099(5) ?
Sn1 C13 . 2.114(5) ?
Sn1 S1 . 2.4654(14) ?
Sn1 S2 . 2.4804(14) ?
Sn2 C27 . 2.112(5) ?
Sn2 C28 . 2.121(5) ?
Sn2 S4 . 2.4766(14) ?
Sn2 S3 . 2.4793(13) ?
N1 C4 . 1.337(6) ?
N1 C1 . 1.338(5) ?
N2 C1 . 1.321(5) ?
N2 C2 . 1.343(6) ?
N3 C10 . 1.324(6) ?
N3 C7 . 1.331(6) ?
N4 C8 . 1.334(6) ?
N4 C7 . 1.338(5) ?
N5 C15 . 1.340(6) ?
N5 C18 . 1.344(6) ?
N6 C15 . 1.332(6) ?
N6 C16 . 1.337(6) ?
N7 C21 . 1.340(5) ?
N7 C24 . 1.341(6) ?
N8 C21 . 1.330(5) ?
N8 C22 . 1.331(6) ?
S1 C1 . 1.752(5) ?
S2 C7 . 1.749(5) ?
S3 C15 . 1.744(5) ?
S4 C21 . 1.751(5) ?
C2 C3 . 1.358(7) ?
C2 C5 . 1.508(7) ?
C3 C4 . 1.382(7) ?
C3 H3 . 0.9300 ?
C4 C6 . 1.486(7) ?
C5 H5A . 0.9600 ?
C5 H5B . 0.9600 ?
C5 H5C . 0.9600 ?
C6 H6A . 0.9600 ?
C6 H6B . 0.9600 ?
C6 H6C . 0.9600 ?
C8 C9 . 1.374(7) ?
C8 C11 . 1.504(7) ?
C9 C10 . 1.366(7) ?
C9 H9 . 0.9300 ?
C10 C12 . 1.500(7) ?
C11 H11A . 0.9600 ?
C11 H11B . 0.9600 ?
C11 H11C . 0.9600 ?
C12 H12A . 0.9600 ?
C12 H12B . 0.9600 ?
C12 H12C . 0.9600 ?
C13 H13A . 0.9600 ?
C13 H13B . 0.9600 ?
C13 H13C . 0.9600 ?
C14 H14A . 0.9600 ?
C14 H14B . 0.9600 ?
C14 H14C . 0.9600 ?
C16 C17 . 1.356(8) ?
C16 C19 . 1.504(8) ?
C17 C18 . 1.378(8) ?
C17 H17 . 0.9300 ?
C18 C20 . 1.493(7) ?
C19 H19A . 0.9600 ?
C19 H19B . 0.9600 ?
C19 H19C . 0.9600 ?
C20 H20A . 0.9600 ?
C20 H20B . 0.9600 ?
C20 H20C . 0.9600 ?
C22 C23 . 1.380(6) ?
C22 C25 . 1.494(6) ?
C23 C24 . 1.372(7) ?
C23 H23 . 0.9300 ?
C24 C26 . 1.506(7) ?
C25 H25A . 0.9600 ?
C25 H25B . 0.9600 ?
C25 H25C . 0.9600 ?
C26 H26A . 0.9600 ?
C26 H26B . 0.9600 ?
C26 H26C . 0.9600 ?
C27 H27A . 0.9600 ?
C27 H27B . 0.9600 ?
C27 H27C . 0.9600 ?
C28 H28A . 0.9600 ?
C28 H28B . 0.9600 ?
C28 H28C . 0.9600 ?

loop_
_geom_hbond_atom_site_label_D
_geom_hbond_atom_site_label_H
_geom_hbond_atom_site_label_A
_geom_hbond_site_symmetry_A
_geom_hbond_distance_DH
_geom_hbond_distance_HA
_geom_hbond_distance_DA
_geom_hbond_angle_DHA
_geom_hbond_publ_flag
C6 H6A N6 2_545 0.96 2.55 3.397(7) 147.0 yes
